data_7006104
loop_
_publ_author_name
'Lazar, Hanane Z.'
'Forestier, Thibaut'
'Barrett, Simon A.'
'Kilner, Colin A.'
'L\'etard, Jean-Fran\,cois'
'Halcrow, Malcolm A.'

_publ_section_title
;
 Thermal and light-induced spin-crossover in salts of the heptadentate
 complex [tris(4-{pyrazol-3-yl}-3-aza-3-butenyl)amine]iron(ii).
;
_journal_issue 38
_journal_name_full 'Dalton transactions (Cambridge, England : 2003)'
_journal_page_first 4276
_journal_page_last 4285
_journal_paper_doi 10.1039/b708971f
_journal_year 2007
_chemical_formula_moiety 'C18 H24 Fe N10, 2[N O3], C H3 N O2'
_chemical_formula_sum 'C19 H27 Fe N13 O8'
_chemical_formula_weight 621.39
_chemical_name_common
;
(Tris-(4-(pyrazol-3-yl)-3-aza-3-butenyl)amine)iron(ii)
dinitrate mono-nitromethane solvate
;
_chemical_name_systematic
;
[Tris-(4-{pyrazol-3-yl}-3-aza-3-butenyl)amine]iron(II)
dinitrate mono-nitromethane solvate
;
_space_group_IT_number 19
_symmetry_cell_setting orthorhombic
_symmetry_space_group_name_Hall 'P 2ac 2ab'
_symmetry_space_group_name_H-M 'P 21 21 21'
_atom_sites_solution_hydrogens geom
_atom_sites_solution_primary direct
_atom_sites_solution_secondary difmap
_audit_creation_method SHELXL-97
_cell_angle_alpha 90.00
_cell_angle_beta 90.00
_cell_angle_gamma 90.00
_cell_formula_units_Z 4
_cell_length_a 11.7421(12)
_cell_length_b 12.8654(11)
_cell_length_c 17.8180(15)
_cell_measurement_reflns_used 33496
_cell_measurement_temperature 250(2)
_cell_measurement_theta_max 30.43
_cell_measurement_theta_min 2.61
_cell_volume 2691.7(4)
_computing_cell_refinement 'APEX 2 software, Bruker Nonius 2004'
_computing_data_collection 'APEX 2 software, Bruker Nonius 2004'
_computing_data_reduction 'SAINT, Bruker Nonius 2004'
_computing_molecular_graphics 'XSEED (Barbour, 2003)'
_computing_publication_material 'local program'
_computing_structure_refinement 'SHELXL-97 (Sheldrick, 1997)'
_computing_structure_solution 'SHELXS-97 (Sheldrick, 1990)'
_diffrn_ambient_temperature 250(2)
_diffrn_detector_area_resol_mean '120 microns'
_diffrn_measured_fraction_theta_full 0.985
_diffrn_measured_fraction_theta_max 0.985
_diffrn_measurement_device_type 'Bruker X8 Apex diffractometer'
_diffrn_measurement_method 'Rotation images'
_diffrn_radiation_monochromator graphite
_diffrn_radiation_source 'rotating anode'
_diffrn_radiation_type MoK\a
_diffrn_radiation_wavelength 0.71073
_diffrn_reflns_av_R_equivalents 0.0387
_diffrn_reflns_av_sigmaI/netI 0.0443
_diffrn_reflns_limit_h_max 16
_diffrn_reflns_limit_h_min -16
_diffrn_reflns_limit_k_max 18
_diffrn_reflns_limit_k_min -18
_diffrn_reflns_limit_l_max 25
_diffrn_reflns_limit_l_min -25
_diffrn_reflns_number 33496
_diffrn_reflns_theta_full 30.43
_diffrn_reflns_theta_max 30.43
_diffrn_reflns_theta_min 2.61
_exptl_absorpt_coefficient_mu 0.630
_exptl_absorpt_correction_T_max 0.951
_exptl_absorpt_correction_T_min 0.811
_exptl_absorpt_correction_type multi-scan
_exptl_absorpt_process_details
;
Sheldrick, G. M. (2002). SADABS v. 2.03. University of
G/ottingen, Germany.
;
_exptl_crystal_colour Orange
_exptl_crystal_density_diffrn 1.533
_exptl_crystal_density_method 'not measured'
_exptl_crystal_description 'Rectangular prism'
_exptl_crystal_F_000 1288
_exptl_crystal_size_max 0.24
_exptl_crystal_size_mid 0.11
_exptl_crystal_size_min 0.07
_refine_diff_density_max 0.457
_refine_diff_density_min -0.375
_refine_diff_density_rms 0.058
_refine_ls_abs_structure_details 'Flack H D (1983), Acta Cryst. A39, 876-881'
_refine_ls_abs_structure_Flack 0.020(15)
_refine_ls_extinction_method none
_refine_ls_goodness_of_fit_ref 1.016
_refine_ls_hydrogen_treatment constr
_refine_ls_matrix_type full
_refine_ls_number_parameters 392
_refine_ls_number_reflns 8035
_refine_ls_number_restraints 44
_refine_ls_restrained_S_all 1.021
_refine_ls_R_factor_all 0.0685
_refine_ls_R_factor_gt 0.0447
_refine_ls_shift/su_max 0.001
_refine_ls_shift/su_mean 0.000
_refine_ls_structure_factor_coef Fsqd
_refine_ls_weighting_details 'calc w=1/[\s^2^(Fo^2^)+(0.0685P)^2^+0.1590P] where P=(Fo^2^+2Fc^2^)/3'
_refine_ls_weighting_scheme calc
_refine_ls_wR_factor_gt 0.1075
_refine_ls_wR_factor_ref 0.1192
_reflns_number_gt 6068
_reflns_number_total 8035
_reflns_threshold_expression >2sigma(I)
_cod_data_source_file b708971f.txt
_cod_data_source_block mh172250
_cod_depositor_comments
;
The following automatic conversions were performed:
'_symmetry_cell_setting' value 'Orthorhombic' changed to 'orthorhombic'
according to '/home/saulius/struct/CIF-dictionaries/cif_core.dic'
dictionary named 'cif_core.dic' version 2.4.1 from 2010-06-29.

Automatic conversion script
Id: cif_fix_enum 1527 2010-12-29 10:47:43Z saulius 
;
_cod_database_code 7006104

loop_
_symmetry_equiv_pos_as_xyz
'x, y, z'
'-x+1/2, -y, z+1/2'
'x+1/2, -y+1/2, -z'
'-x, y+1/2, -z+1/2'

loop_
_atom_site_label
_atom_site_type_symbol
_atom_site_fract_x
_atom_site_fract_y
_atom_site_fract_z
_atom_site_U_iso_or_equiv
_atom_site_adp_type
_atom_site_occupancy
_atom_site_symmetry_multiplicity
_atom_site_calc_flag
_atom_site_refinement_flags
_atom_site_disorder_assembly
_atom_site_disorder_group
Fe1 Fe 0.41971(3) 0.62257(3) 0.929671(18) 0.03345(9) Uani 1 1 d . . .
N2 N 0.4183(2) 0.81200(18) 0.83476(13) 0.0453(5) Uani 1 1 d . . .
C3 C 0.4954(3) 0.7870(2) 0.77279(15) 0.0457(6) Uani 1 1 d . . .
H3A H 0.5713 0.8120 0.7844 0.055 Uiso 1 1 calc R . .
H3B H 0.4697 0.8217 0.7275 0.055 Uiso 1 1 calc R . .
C4 C 0.4991(3) 0.6689(2) 0.75948(15) 0.0472(6) Uani 1 1 d . . .
H4A H 0.4256 0.6447 0.7419 0.057 Uiso 1 1 calc R . .
H4B H 0.5557 0.6525 0.7216 0.057 Uiso 1 1 calc R . .
N5 N 0.52807(19) 0.61789(18) 0.83021(11) 0.0389(4) Uani 1 1 d . . .
C6 C 0.6260(3) 0.5744(2) 0.83750(16) 0.0445(6) Uani 1 1 d . . .
H6 H 0.6765 0.5708 0.7974 0.053 Uiso 1 1 calc R . .
C7 C 0.6560(2) 0.5306(2) 0.91099(15) 0.0423(6) Uani 1 1 d . . .
N8 N 0.5787(2) 0.54033(16) 0.96674(11) 0.0385(4) Uani 1 1 d . . .
N9 N 0.6273(2) 0.49444(17) 1.02680(13) 0.0437(5) Uani 1 1 d . . .
H9 H 0.5955 0.4893 1.0701 0.052 Uiso 1 1 calc R . .
C10 C 0.7328(3) 0.4574(2) 1.0105(2) 0.0551(8) Uani 1 1 d . . .
H10 H 0.7813 0.4231 1.0435 0.066 Uiso 1 1 calc R . .
C11 C 0.7549(3) 0.4798(2) 0.9367(2) 0.0526(7) Uani 1 1 d . . .
H11 H 0.8205 0.4647 0.9097 0.063 Uiso 1 1 calc R . .
C12 C 0.2983(3) 0.8228(3) 0.81229(19) 0.0535(8) Uani 1 1 d . . .
H12A H 0.2867 0.7889 0.7643 0.064 Uiso 1 1 calc R . .
H12B H 0.2801 0.8959 0.8063 0.064 Uiso 1 1 calc R . .
C13 C 0.2192(3) 0.7750(2) 0.8704(2) 0.0537(8) Uani 1 1 d . . .
H13A H 0.2234 0.8140 0.9169 0.064 Uiso 1 1 calc R . .
H13B H 0.1412 0.7771 0.8525 0.064 Uiso 1 1 calc R . .
N14 N 0.2545(2) 0.66598(18) 0.88347(13) 0.0406(5) Uani 1 1 d . . .
C15 C 0.1907(2) 0.5906(2) 0.86114(14) 0.0423(6) Uani 1 1 d . . .
H15 H 0.1201 0.6037 0.8394 0.051 Uiso 1 1 calc R . .
C16 C 0.2317(2) 0.4838(2) 0.87081(13) 0.0398(6) Uani 1 1 d . . .
N17 N 0.3379(2) 0.47193(16) 0.89959(11) 0.0368(5) Uani 1 1 d . . .
N18 N 0.3567(2) 0.36803(18) 0.89949(12) 0.0451(5) Uani 1 1 d . . .
H18 H 0.4184 0.3389 0.9149 0.054 Uiso 1 1 calc R . .
C19 C 0.2653(4) 0.3159(2) 0.87177(17) 0.0599(9) Uani 1 1 d . . .
H19 H 0.2592 0.2442 0.8665 0.072 Uiso 1 1 calc R . .
C20 C 0.1834(3) 0.3874(3) 0.85282(16) 0.0558(8) Uani 1 1 d . . .
H20 H 0.1118 0.3746 0.8326 0.067 Uiso 1 1 calc R . .
C21 C 0.4590(3) 0.8947(2) 0.88510(18) 0.0533(7) Uani 1 1 d . . .
H21A H 0.3941 0.9311 0.9061 0.064 Uiso 1 1 calc R . .
H21B H 0.5034 0.9444 0.8564 0.064 Uiso 1 1 calc R . .
C22 C 0.5317(3) 0.8519(2) 0.94850(16) 0.0499(7) Uani 1 1 d . . .
H22A H 0.6031 0.8257 0.9287 0.060 Uiso 1 1 calc R . .
H22B H 0.5487 0.9066 0.9843 0.060 Uiso 1 1 calc R . .
N23 N 0.4689(2) 0.76731(17) 0.98597(13) 0.0398(5) Uani 1 1 d . . .
C24 C 0.4340(2) 0.77976(19) 1.05311(14) 0.0401(6) Uani 1 1 d . . .
H24 H 0.4490 0.8409 1.0791 0.048 Uiso 1 1 calc R . .
C25 C 0.3693(2) 0.69497(19) 1.08831(13) 0.0356(5) Uani 1 1 d . . .
N26 N 0.34617(18) 0.61129(16) 1.04535(11) 0.0349(4) Uani 1 1 d . . .
N27 N 0.29013(19) 0.54534(17) 1.09120(12) 0.0385(5) Uani 1 1 d . . .
H27 H 0.2651 0.4854 1.0775 0.046 Uiso 1 1 calc R . .
C28 C 0.2778(3) 0.5845(2) 1.16123(15) 0.0437(6) Uani 1 1 d . . .
H28 H 0.2426 0.5519 1.2016 0.052 Uiso 1 1 calc R . .
C29 C 0.3271(3) 0.6816(2) 1.16172(15) 0.0422(6) Uani 1 1 d . . .
H29 H 0.3315 0.7280 1.2016 0.051 Uiso 1 1 calc R . .
N30A N 0.5597(9) 0.1779(7) 0.9422(7) 0.030(3) Uiso 0.34 1 d PD A 1
O31A O 0.5839(9) 0.2722(6) 0.9483(5) 0.054(2) Uiso 0.34 1 d PD A 1
O32A O 0.4551(7) 0.1556(7) 0.9324(6) 0.062(3) Uiso 0.34 1 d PD A 1
O33A O 0.6263(6) 0.1043(5) 0.9590(4) 0.0485(17) Uiso 0.34 1 d PD A 1
N30B N 0.5695(17) 0.1820(13) 0.9292(13) 0.137(9) Uiso 0.33 1 d PD B 2
O31B O 0.5585(8) 0.2790(6) 0.9318(7) 0.055(2) Uiso 0.33 1 d PD B 2
O32B O 0.4888(13) 0.1301(12) 0.9564(9) 0.120(5) Uiso 0.33 1 d PD B 2
O33B O 0.6711(12) 0.1479(11) 0.9309(10) 0.132(5) Uiso 0.33 1 d PD B 2
N30C N 0.5772(9) 0.1806(7) 0.9421(6) 0.027(3) Uiso 0.33 1 d PD C 3
O31C O 0.5917(8) 0.2708(6) 0.9179(5) 0.052(2) Uiso 0.33 1 d PD C 3
O32C O 0.4828(8) 0.1344(8) 0.9266(6) 0.063(3) Uiso 0.33 1 d PD C 3
O33C O 0.6627(7) 0.1317(6) 0.9659(4) 0.0504(17) Uiso 0.33 1 d PD C 3
N34A N 0.5946(8) 0.4512(8) 1.2218(5) 0.022(2) Uiso 0.34 1 d PD D 1
O35A O 0.5205(8) 0.4910(9) 1.1812(5) 0.050(3) Uiso 0.34 1 d PD D 1
O36A O 0.5894(9) 0.4496(11) 1.2918(5) 0.046(3) Uiso 0.34 1 d PD D 1
O37A O 0.6691(7) 0.3916(6) 1.1918(5) 0.047(2) Uiso 0.34 1 d PD D 1
N34B N 0.6038(8) 0.4413(8) 1.2120(6) 0.031(3) Uiso 0.33 1 d PD E 2
O35B O 0.5457(7) 0.5146(6) 1.1753(5) 0.050(2) Uiso 0.33 1 d PD E 2
O36B O 0.5765(9) 0.4218(6) 1.2808(4) 0.050(2) Uiso 0.33 1 d PD E 2
O37B O 0.7007(7) 0.4246(7) 1.1821(5) 0.044(2) Uiso 0.33 1 d PD E 2
N34C N 0.5999(15) 0.4554(19) 1.2187(9) 0.103(8) Uiso 0.33 1 d PD F 3
O36C O 0.5690(10) 0.4626(10) 1.2864(5) 0.059(4) Uiso 0.33 1 d PD F 3
O35C O 0.5282(8) 0.4722(7) 1.1649(5) 0.048(2) Uiso 0.33 1 d PD F 3
O37C O 0.6921(9) 0.4121(9) 1.1990(6) 0.043(3) Uiso 0.33 1 d PD F 3
C38A C 0.4260(9) 0.2829(8) 1.0889(5) 0.082(3) Uiso 0.60 1 d PD G 1
H38A H 0.3720 0.3161 1.0563 0.124 Uiso 0.60 1 calc PR G 1
H38B H 0.4366 0.2121 1.0733 0.124 Uiso 0.60 1 calc PR G 1
H38C H 0.4974 0.3190 1.0864 0.124 Uiso 0.60 1 calc PR G 1
N39 N 0.3833(3) 0.2850(3) 1.16578(17) 0.0680(8) Uani 1 1 d D . .
O40A O 0.4438(4) 0.2445(4) 1.2160(3) 0.0752(13) Uiso 0.60 1 d PD G 1
O41A O 0.2971(4) 0.3428(4) 1.1834(3) 0.0580(12) Uiso 0.60 1 d PD G 1
C38B C 0.3941(12) 0.2758(10) 1.0841(6) 0.061(3) Uiso 0.40 1 d PD G 2
H38D H 0.4294 0.2107 1.0718 0.091 Uiso 0.40 1 calc PR G 2
H38E H 0.4400 0.3318 1.0653 0.091 Uiso 0.40 1 calc PR G 2
H38F H 0.3199 0.2789 1.0616 0.091 Uiso 0.40 1 calc PR G 2
O40B O 0.4161(9) 0.1996(7) 1.1984(5) 0.095(2) Uiso 0.40 1 d PD G 2
O41B O 0.3345(9) 0.3516(7) 1.1978(5) 0.090(3) Uiso 0.40 1 d PD G 2

loop_
_atom_site_aniso_label
_atom_site_aniso_U_11
_atom_site_aniso_U_22
_atom_site_aniso_U_33
_atom_site_aniso_U_23
_atom_site_aniso_U_13
_atom_site_aniso_U_12
Fe1 0.03065(16) 0.03474(15) 0.03497(15) -0.00316(14) 0.00244(14) -0.00125(15)
N2 0.0423(13) 0.0444(11) 0.0491(12) 0.0064(9) 0.0025(12) -0.0009(12)
C3 0.0481(16) 0.0482(15) 0.0409(13) 0.0102(11) 0.0024(12) -0.0045(13)
C4 0.0526(17) 0.0560(16) 0.0329(12) 0.0012(11) 0.0003(11) -0.0020(14)
N5 0.0402(12) 0.0390(10) 0.0374(10) 0.0005(10) 0.0022(8) 0.0011(11)
C6 0.0439(15) 0.0461(14) 0.0436(14) -0.0039(12) 0.0112(12) 0.0025(13)
C7 0.0360(14) 0.0394(13) 0.0514(15) -0.0014(11) 0.0016(11) 0.0027(11)
N8 0.0363(11) 0.0408(10) 0.0386(10) 0.0009(8) -0.0002(10) 0.0010(10)
N9 0.0484(13) 0.0386(11) 0.0441(11) 0.0058(9) -0.0094(10) -0.0055(10)
C10 0.0472(18) 0.0401(14) 0.078(2) 0.0105(14) -0.0165(16) 0.0025(13)
C11 0.0368(14) 0.0467(14) 0.074(2) 0.0092(15) 0.0010(15) 0.0055(12)
C12 0.0458(17) 0.0509(17) 0.0640(19) 0.0182(14) -0.0040(14) 0.0038(14)
C13 0.0391(16) 0.0470(16) 0.075(2) 0.0115(14) 0.0060(14) 0.0124(13)
N14 0.0335(12) 0.0424(11) 0.0459(12) 0.0075(9) 0.0036(9) 0.0034(10)
C15 0.0330(14) 0.0584(17) 0.0354(12) 0.0050(11) -0.0030(10) -0.0001(12)
C16 0.0420(15) 0.0495(14) 0.0278(11) 0.0000(10) 0.0009(10) -0.0123(12)
N17 0.0426(12) 0.0337(10) 0.0342(9) 0.0008(8) -0.0023(9) -0.0022(9)
N18 0.0633(15) 0.0350(11) 0.0370(10) 0.0003(9) 0.0025(10) -0.0005(11)
C19 0.090(3) 0.0416(16) 0.0482(16) -0.0114(13) 0.0054(17) -0.0261(18)
C20 0.064(2) 0.0603(19) 0.0437(14) -0.0069(14) 0.0003(13) -0.0246(18)
C21 0.0600(19) 0.0372(14) 0.0627(18) 0.0046(12) 0.0106(14) -0.0032(12)
C22 0.0531(17) 0.0448(15) 0.0516(15) -0.0026(11) 0.0069(13) -0.0179(13)
N23 0.0381(12) 0.0368(11) 0.0444(11) 0.0023(9) 0.0007(9) -0.0064(9)
C24 0.0398(14) 0.0365(12) 0.0440(13) -0.0062(10) -0.0029(11) -0.0050(11)
C25 0.0326(12) 0.0363(11) 0.0379(12) -0.0023(9) -0.0014(9) 0.0043(10)
N26 0.0358(11) 0.0349(10) 0.0340(9) 0.0014(8) 0.0038(8) -0.0011(9)
N27 0.0380(12) 0.0351(10) 0.0425(11) 0.0014(8) 0.0005(9) -0.0015(9)
C28 0.0424(15) 0.0549(15) 0.0337(12) 0.0082(11) 0.0041(11) 0.0068(13)
C29 0.0427(15) 0.0496(15) 0.0343(12) -0.0038(11) -0.0014(11) 0.0054(13)
N39 0.070(2) 0.0676(18) 0.0661(17) 0.0125(15) 0.0117(15) 0.0020(16)

loop_
_atom_type_symbol
_atom_type_description
_atom_type_scat_dispersion_real
_atom_type_scat_dispersion_imag
_atom_type_scat_source
C C 0.0033 0.0016 'International Tables Vol C Tables 4.2.6.8 and 6.1.1.4'
H H 0.0000 0.0000 'International Tables Vol C Tables 4.2.6.8 and 6.1.1.4'
N N 0.0061 0.0033 'International Tables Vol C Tables 4.2.6.8 and 6.1.1.4'
O O 0.0106 0.0060 'International Tables Vol C Tables 4.2.6.8 and 6.1.1.4'
Fe Fe 0.3463 0.8444 'International Tables Vol C Tables 4.2.6.8 and 6.1.1.4'

loop_
_geom_angle_atom_site_label_1
_geom_angle_atom_site_label_2
_geom_angle_atom_site_label_3
_geom_angle
_geom_angle_site_symmetry_1
_geom_angle_site_symmetry_3
_geom_angle_publ_flag
N14 Fe1 N5 102.67(8) . . ?
N14 Fe1 N23 100.93(9) . . ?
N5 Fe1 N23 103.97(9) . . ?
N14 Fe1 N17 75.41(9) . . ?
N5 Fe1 N17 91.84(8) . . ?
N23 Fe1 N17 164.19(8) . . ?
N14 Fe1 N26 91.20(8) . . ?
N5 Fe1 N26 166.02(8) . . ?
N23 Fe1 N26 74.66(8) . . ?
N17 Fe1 N26 89.93(8) . . ?
N14 Fe1 N8 166.33(8) . . ?
N5 Fe1 N8 74.99(8) . . ?
N23 Fe1 N8 92.67(8) . . ?
N17 Fe1 N8 91.12(8) . . ?
N26 Fe1 N8 91.11(8) . . ?
N14 Fe1 N2 64.50(8) . . ?
N5 Fe1 N2 64.08(8) . . ?
N23 Fe1 N2 64.19(8) . . ?
N17 Fe1 N2 125.10(7) . . ?
N26 Fe1 N2 125.16(7) . . ?
N8 Fe1 N2 124.01(8) . . ?
C3 N2 C21 114.7(2) . . ?
C3 N2 C12 114.1(2) . . ?
C21 N2 C12 114.1(3) . . ?
C3 N2 Fe1 104.26(16) . . ?
C21 N2 Fe1 104.18(16) . . ?
C12 N2 Fe1 103.77(16) . . ?
N2 C3 C4 110.5(2) . . ?
N5 C4 C3 108.5(2) . . ?
C6 N5 C4 119.4(2) . . ?
C6 N5 Fe1 116.84(18) . . ?
C4 N5 Fe1 123.53(18) . . ?
N5 C6 C7 118.1(2) . . ?
N8 C7 C11 110.9(2) . . ?
N8 C7 C6 117.3(2) . . ?
C11 C7 C6 131.8(3) . . ?
N9 N8 C7 105.0(2) . . ?
N9 N8 Fe1 142.32(18) . . ?
C7 N8 Fe1 112.71(16) . . ?
N8 N9 C10 111.7(3) . . ?
N9 C10 C11 107.7(3) . . ?
C10 C11 C7 104.7(3) . . ?
N2 C12 C13 111.2(2) . . ?
N14 C13 C12 108.6(2) . . ?
C15 N14 C13 120.1(3) . . ?
C15 N14 Fe1 116.20(19) . . ?
C13 N14 Fe1 123.4(2) . . ?
N14 C15 C16 118.5(2) . . ?
N17 C16 C20 111.1(3) . . ?
N17 C16 C15 116.8(2) . . ?
C20 C16 C15 132.0(3) . . ?
N18 N17 C16 105.1(2) . . ?
N18 N17 Fe1 141.97(19) . . ?
C16 N17 Fe1 112.93(18) . . ?
N17 N18 C19 111.0(3) . . ?
N18 C19 C20 108.2(3) . . ?
C19 C20 C16 104.7(3) . . ?
N2 C21 C22 111.9(2) . . ?
N23 C22 C21 108.9(2) . . ?
C24 N23 C22 119.5(2) . . ?
C24 N23 Fe1 116.83(17) . . ?
C22 N23 Fe1 123.47(17) . . ?
N23 C24 C25 118.3(2) . . ?
N26 C25 C29 111.0(2) . . ?
N26 C25 C24 117.0(2) . . ?
C29 C25 C24 132.0(2) . . ?
C25 N26 N27 104.88(19) . . ?
C25 N26 Fe1 113.13(16) . . ?
N27 N26 Fe1 141.82(16) . . ?
N26 N27 C28 112.1(2) . . ?
N27 C28 C29 107.4(2) . . ?
C28 C29 C25 104.7(2) . . ?
O31A N30A O33A 124.4(10) . . ?
O31A N30A O32A 116.7(10) . . ?
O33A N30A O32A 117.4(9) . . ?
O31B N30B O32B 115.8(16) . . ?
O31B N30B O33B 116.1(16) . . ?
O32B N30B O33B 121.0(16) . . ?
O31C N30C O33C 118.1(10) . . ?
O31C N30C O32C 118.1(10) . . ?
O33C N30C O32C 121.9(9) . . ?
O35A N34A O36A 123.7(11) . . ?
O35A N34A O37A 118.8(9) . . ?
O36A N34A O37A 116.1(9) . . ?
O37B N34B O36B 125.9(9) . . ?
O37B N34B O35B 111.7(8) . . ?
O36B N34B O35B 118.4(10) . . ?
O36C N34C O37C 122.8(14) . . ?
O36C N34C O35C 120.6(14) . . ?
O37C N34C O35C 115.1(14) . . ?
O40A N39 O41A 120.5(4) . . ?
O40A N39 C38A 117.9(5) . . ?
O41A N39 C38A 120.5(5) . . ?
O41B N39 O40B 122.8(6) . . ?
O41B N39 C38B 125.5(8) . . ?
O40B N39 C38B 110.5(7) . . ?

loop_
_geom_bond_atom_site_label_1
_geom_bond_atom_site_label_2
_geom_bond_distance
_geom_bond_site_symmetry_2
_geom_bond_publ_flag
Fe1 N14 2.180(2) . ?
Fe1 N5 2.182(2) . ?
Fe1 N23 2.193(2) . ?
Fe1 N17 2.229(2) . ?
Fe1 N26 2.240(2) . ?
Fe1 N8 2.245(2) . ?
Fe1 N2 2.966(2) . ?
N2 C3 1.463(4) . ?
N2 C21 1.472(4) . ?
N2 C12 1.472(4) . ?
C3 C4 1.538(4) . ?
C4 N5 1.461(3) . ?
N5 C6 1.286(4) . ?
C6 C7 1.468(4) . ?
C7 N8 1.352(3) . ?
C7 C11 1.409(4) . ?
N8 N9 1.349(3) . ?
N9 C10 1.358(4) . ?
C10 C11 1.370(5) . ?
C12 C13 1.521(4) . ?
C13 N14 1.481(4) . ?
N14 C15 1.288(4) . ?
C15 C16 1.467(4) . ?
C16 N17 1.356(4) . ?
C16 C20 1.401(4) . ?
N17 N18 1.355(3) . ?
N18 C19 1.359(4) . ?
C19 C20 1.372(5) . ?
C21 C22 1.519(5) . ?
C22 N23 1.475(3) . ?
N23 C24 1.275(3) . ?
C24 C25 1.470(4) . ?
C25 N26 1.349(3) . ?
C25 C29 1.409(4) . ?
N26 N27 1.349(3) . ?
N27 C28 1.353(4) . ?
C28 C29 1.376(4) . ?
N30A O31A 1.251(11) . ?
N30A O33A 1.264(11) . ?
N30A O32A 1.273(12) . ?
N30B O31B 1.255(15) . ?
N30B O32B 1.257(16) . ?
N30B O33B 1.271(16) . ?
N30C O31C 1.250(10) . ?
N30C O33C 1.258(10) . ?
N30C O32C 1.288(11) . ?
N34A O35A 1.242(10) . ?
N34A O36A 1.249(10) . ?
N34A O37A 1.281(10) . ?
N34B O37B 1.274(11) . ?
N34B O36B 1.292(10) . ?
N34B O35B 1.335(10) . ?
N34C O36C 1.264(15) . ?
N34C O37C 1.267(15) . ?
N34C O35C 1.294(15) . ?
C38A N39 1.459(9) . ?
N39 O41B 1.179(9) . ?
N39 O40A 1.256(5) . ?
C38B N39 1.466(11) . ?
N39 O41A 1.295(5) . ?
N39 O40B 1.301(8) . ?

loop_
_geom_hbond_atom_site_label_D
_geom_hbond_atom_site_label_H
_geom_hbond_atom_site_label_A
_geom_hbond_distance_DH
_geom_hbond_distance_HA
_geom_hbond_distance_DA
_geom_hbond_angle_DHA
_geom_hbond_site_symmetry_A
N9 H9 O35A 0.86 2.17 3.023(10) 174.6 .
N9 H9 O35B 0.86 1.99 2.826(9) 163.7 .
N9 H9 O35C 0.86 1.88 2.737(9) 177.6 .
C10 H10 O32A 0.93 2.32 3.157(9) 149.8 3_557
C10 H10 O32B 0.93 2.53 3.264(14) 136.0 3_557
C10 H10 O32C 0.93 2.54 3.357(9) 147.5 3_557
N18 H18 O31A 0.86 2.21 3.065(11) 175.5 .
N18 H18 O31B 0.86 1.84 2.694(10) 170.5 .
N18 H18 O31C 0.86 2.22 3.048(10) 162.3 .
C19 H19 O37A 0.93 2.29 3.112(8) 146.8 3_457
C19 H19 O37B 0.93 2.44 3.328(9) 160.3 3_457
C19 H19 O37C 0.93 2.46 3.307(10) 152.2 3_457
N27 H27 O33A 0.86 2.10 2.865(7) 147.7 3_457
N27 H27 O33B 0.86 2.05 2.879(13) 163.0 3_457
N27 H27 O33C 0.86 2.08 2.909(7) 162.4 3_457
